data_7055383
loop_
_publ_author_name
'Blacque, Olivier'
'Amjad, Asma'
'Caneschi, Andrea'
'Sorace, Lorenzo'
'Car, Pierre-Emmanuel'

_publ_section_title
;
 Synthesis, structure, magnetic and magnetocaloric properties of a series
 of {CrIII4LnIII} complexes
;
_journal_issue 4
_journal_name_full 'New J. Chem.'
_journal_page_first 3571
_journal_paper_doi 10.1039/C6NJ00136J
_journal_volume 40
_journal_year 2016
_chemical_formula_moiety 'C70 H51 Cr4 N12 O18 Tb, 2(N O3), 20(H2 O)'
_chemical_formula_sum 'C70 H91 Cr4 N14 O44 Tb'
_chemical_formula_weight 2199.48
_chemical_name_systematic
;
 ?
;
_space_group_crystal_system monoclinic
_space_group_IT_number 14
_space_group_name_Hall '-P 2yn'
_space_group_name_H-M_alt 'P 1 21/n 1'
_symmetry_space_group_name_Hall '-P 2yn'
_symmetry_space_group_name_H-M 'P 1 21/n 1'
_atom_sites_solution_hydrogens geom
_atom_sites_solution_primary direct
_audit_creation_date 2014-05-22
_audit_creation_method
;
Olex2 1.2
(compiled 2014.03.20 svn.r2914 for OlexSys, GUI svn.r4816)
;
_audit_update_record
;
2015-12-04 deposited with the CCDC.
2016-02-18 downloaded from the CCDC.
;
_cell_angle_alpha 90
_cell_angle_beta 95.6450(17)
_cell_angle_gamma 90
_cell_formula_units_Z 4
_cell_length_a 16.7168(3)
_cell_length_b 24.1981(3)
_cell_length_c 22.1270(4)
_cell_measurement_reflns_used 17498
_cell_measurement_temperature 183(1)
_cell_measurement_theta_max 75.9
_cell_measurement_theta_min 1.8
_cell_volume 8907.3(3)
_computing_cell_refinement
;
CrysAlisPro, version 1.171.37.31d (Agilent Technologies, 2012)
;
_computing_data_collection
;
CrysAlisPro, version 1.171.37.31d (Agilent Technologies, 2012)
;
_computing_data_reduction
;
CrysAlisPro, version 1.171.36.20 (Agilent Technologies, 2012)
;
_computing_molecular_graphics
;
<i>Mercury</i> (Macrae et al., 2006)
;
_computing_publication_material
; 
Olex2 (Dolomanov et al., 2009), <i>PLATON for Windows</i> (Spek, 2003) and
<i>publCIF</i> (Westrip, 2010)
;
_computing_structure_refinement ' SHELXL2013 (Sheldrick, 2008)'
_computing_structure_solution
;
SHELXS97 (Sheldrick, 2008)
;
_diffrn_ambient_temperature 183(1)
_diffrn_detector_area_resol_mean 10.3801
_diffrn_measured_fraction_theta_full 1.000
_diffrn_measured_fraction_theta_max 0.999
_diffrn_measurement_device_type 'SuperNova, Dual, Cu at zero, Atlas'
_diffrn_measurement_method '\w scans'
_diffrn_orient_matrix_UB_11 0.0187739000
_diffrn_orient_matrix_UB_12 -0.0126874000
_diffrn_orient_matrix_UB_13 0.0681175000
_diffrn_orient_matrix_UB_21 -0.0201201000
_diffrn_orient_matrix_UB_22 -0.0613832000
_diffrn_orient_matrix_UB_23 -0.0121762000
_diffrn_orient_matrix_UB_31 0.0884540000
_diffrn_orient_matrix_UB_32 -0.0112634000
_diffrn_orient_matrix_UB_33 -0.0100190000
_diffrn_radiation_monochromator mirror
_diffrn_radiation_type CuK\a
_diffrn_radiation_wavelength 1.54184
_diffrn_reflns_av_R_equivalents 0.0576
_diffrn_reflns_av_unetI/netI 0.0523
_diffrn_reflns_Laue_measured_fraction_full 1.000
_diffrn_reflns_Laue_measured_fraction_max 0.999
_diffrn_reflns_limit_h_max 20
_diffrn_reflns_limit_h_min -18
_diffrn_reflns_limit_k_max 29
_diffrn_reflns_limit_k_min -29
_diffrn_reflns_limit_l_max 26
_diffrn_reflns_limit_l_min -26
_diffrn_reflns_number 66132
_diffrn_reflns_point_group_measured_fraction_full 1.000
_diffrn_reflns_point_group_measured_fraction_max 0.999
_diffrn_reflns_theta_full 67.684
_diffrn_reflns_theta_max 68.248
_diffrn_reflns_theta_min 2.713
_diffrn_source 'SuperNova (Cu) X-ray Source'
_exptl_absorpt_coefficient_mu 8.624
_exptl_absorpt_correction_T_max 0.799
_exptl_absorpt_correction_T_min 0.424
_exptl_absorpt_correction_type analytical
_exptl_absorpt_process_details
;
CrysAlisPro, Agilent Technologies,
Version 1.171.36.20 (release 27-06-2012 CrysAlis171 .NET)
(compiled Jul 11 2012,15:38:31)
Analytical numeric absorption correction using a multifaceted crystal
model based on expressions derived by R.C. Clark & J.S. Reid.
(Clark, R. C. & Reid, J. S. (1995). Acta Cryst. A51, 887-897)
;
_exptl_crystal_colour red
_exptl_crystal_density_diffrn 1.640
_exptl_crystal_description needle
_exptl_crystal_F_000 4488
_exptl_crystal_preparation 'Magnetic properties'
_exptl_crystal_size_max 0.14
_exptl_crystal_size_mid 0.05
_exptl_crystal_size_min 0.03
_refine_diff_density_max 1.406
_refine_diff_density_min -0.958
_refine_diff_density_rms 0.130
_refine_ls_extinction_method none
_refine_ls_goodness_of_fit_ref 1.050
_refine_ls_hydrogen_treatment constr
_refine_ls_matrix_type full
_refine_ls_number_parameters 1096
_refine_ls_number_reflns 16303
_refine_ls_number_restraints 60
_refine_ls_restrained_S_all 1.062
_refine_ls_R_factor_all 0.0949
_refine_ls_R_factor_gt 0.0705
_refine_ls_shift/su_max 0.001
_refine_ls_shift/su_mean 0.000
_refine_ls_structure_factor_coef Fsqd
_refine_ls_weighting_details 'w=1/[\s^2^(Fo^2^)+(0.1187P)^2^+37.8602P] where P=(Fo^2^+2Fc^2^)/3'
_refine_ls_weighting_scheme calc
_refine_ls_wR_factor_gt 0.2068
_refine_ls_wR_factor_ref 0.2262
_reflns_number_gt 12153
_reflns_number_total 16303
_reflns_threshold_expression 'I > 2\s(I)'
_cod_data_source_file c6nj00136j2.cif
_cod_data_source_block 2
_cod_depositor_comments 'Adding full bibliography for 7055381--7055384.cif.'
_cod_database_code 7055383
_shelxl_version_number 2013-4
_shelx_space_group_comment
;
The symmetry employed for this shelxl refinement is uniquely defined
by the following loop, which should always be used as a source of
symmetry information in preference to the above space-group names.
They are only intended as comments.
;
_olex2_refinement_description
;
1. Fixed Uiso
 At 1.2 times of:
  All C(H) groups
 At 1.5 times of:
  All C(H,H,H) groups
2. Restrained distances
 O22A-O23A = O23A-O24A = O24A-O22A = O22B-O23B = O23B-O24B = O24B-O22B
 2.19384 with sigma of 0.04
 N13-O19 \\sim N13-O20 \\sim N13-O21
 with sigma of 0.005
 N14A-O22A \\sim N14A-O23A \\sim N14A-O24A \\sim N14B-O23B \\sim N14B-O22B
\\sim N14B-O24B
 with sigma of 0.02
3. Uiso/Uaniso restraints and constraints
N13 \\sim O19 \\sim O20 \\sim O21: within 3A with sigma of 0.005 and sigma for
terminal atoms of 0.01
Uanis(N14A) = Uanis(O22A) = Uanis(O23A) = Uanis(O24A) = Uanis(N14B) =
Uanis(O22B) = Uanis(O23B) = Uanis(O24B)
4. Others
 Sof(O23B)=Sof(O22B)=Sof(N14B)=Sof(O24B)=Sof(OW20)=1-FVAR(1)
 Sof(OW21)=Sof(O24A)=Sof(N14A)=Sof(O22A)=Sof(O23A)=FVAR(1)
 Fixed X: OW20(0.23718)
 Fixed Y: OW20(0.633181)
 Fixed Z: OW20(0.625641)
5.a Aromatic/amide H refined with riding coordinates:
 C1(H1), C2(H2), C3(H3), C4(H4), C7(H7), C8(H8), C9(H9), C10(H10), C14(H14),
 C15(H15), C16(H16), C17(H17), C18(H18), C19(H19), C20(H20), C21(H21), C25(H25),
  C26(H26), C27(H27), C28(H28), C29(H29), C30(H30), C31(H31), C32(H32),
 C35(H35), C36(H36), C37(H37), C38(H38), C42(H42), C43(H43), C44(H44), C45(H45),
  C48(H48), C49(H49), C50(H50), C51(H51), C54(H54), C55(H55), C56(H56),
 C57(H57), C58(H58), C59(H59), C60(H60), C61(H61), C65(H65), C66(H66), C67(H67),
  C68(H68)
5.b Idealised Me refined as rotating group:
 C70(H70A,H70B,H70C)
;

loop_
_space_group_symop_operation_xyz
'x, y, z'
'-x+1/2, y+1/2, -z+1/2'
'-x, -y, -z'
'x-1/2, -y-1/2, z-1/2'

loop_
_atom_site_label
_atom_site_type_symbol
_atom_site_fract_x
_atom_site_fract_y
_atom_site_fract_z
_atom_site_U_iso_or_equiv
_atom_site_adp_type
_atom_site_occupancy
_atom_site_site_symmetry_order
_atom_site_calc_flag
_atom_site_refinement_flags_posn
_atom_site_refinement_flags_occupancy
_atom_site_disorder_assembly
_atom_site_disorder_group
C1 C 0.4209(5) 0.8451(3) 0.1906(3) 0.0413(17) Uani 1 1 d . . . .
H1 H 0.3752 0.8641 0.1747 0.050 Uiso 1 1 calc R . . .
C2 C 0.4920(6) 0.8735(4) 0.2035(4) 0.060(2) Uani 1 1 d . . . .
H2 H 0.4944 0.9113 0.1960 0.072 Uiso 1 1 calc R . . .
C3 C 0.5588(6) 0.8458(4) 0.2272(5) 0.067(3) Uani 1 1 d . . . .
H3 H 0.6070 0.8646 0.2364 0.080 Uiso 1 1 calc R . . .
C4 C 0.5545(6) 0.7901(4) 0.2375(4) 0.058(2) Uani 1 1 d . . . .
H4 H 0.5998 0.7705 0.2530 0.070 Uiso 1 1 calc R . . .
C5 C 0.4820(5) 0.7635(3) 0.2243(3) 0.0439(17) Uani 1 1 d . . . .
C6 C 0.4697(5) 0.7027(4) 0.2336(4) 0.049(2) Uani 1 1 d . . . .
C7 C 0.3879(5) 0.6960(3) 0.0719(4) 0.0428(17) Uani 1 1 d . . . .
H7 H 0.4204 0.6734 0.0980 0.051 Uiso 1 1 calc R . . .
C8 C 0.3916(6) 0.6913(3) 0.0097(4) 0.050(2) Uani 1 1 d . . . .
H8 H 0.4272 0.6667 -0.0057 0.060 Uiso 1 1 calc R . . .
C9 C 0.3414(6) 0.7236(4) -0.0289(4) 0.055(2) Uani 1 1 d . . . .
H9 H 0.3410 0.7200 -0.0708 0.066 Uiso 1 1 calc R . . .
C10 C 0.2913(5) 0.7619(4) -0.0040(4) 0.0486(19) Uani 1 1 d . . . .
H10 H 0.2579 0.7846 -0.0294 0.058 Uiso 1 1 calc R . . .
C11 C 0.2914(5) 0.7659(3) 0.0584(3) 0.0405(17) Uani 1 1 d . . . .
C12 C 0.2435(5) 0.8086(3) 0.0884(3) 0.0361(15) Uani 1 1 d . . . .
C13 C 0.1533(5) 0.8089(3) 0.0634(3) 0.0370(16) Uani 1 1 d . . . .
C14 C 0.1087(5) 0.7622(3) 0.0468(4) 0.0468(19) Uani 1 1 d . . . .
H14 H 0.1324 0.7274 0.0482 0.056 Uiso 1 1 calc R . . .
C15 C 0.0278(6) 0.7687(4) 0.0282(4) 0.053(2) Uani 1 1 d . . . .
H15 H -0.0040 0.7381 0.0170 0.064 Uiso 1 1 calc R . . .
C16 C -0.0054(6) 0.8213(4) 0.0265(4) 0.053(2) Uani 1 1 d . . . .
H16 H -0.0597 0.8265 0.0141 0.064 Uiso 1 1 calc R . . .
C17 C 0.0434(5) 0.8655(4) 0.0435(4) 0.050(2) Uani 1 1 d . . . .
H17 H 0.0209 0.9007 0.0428 0.061 Uiso 1 1 calc R . . .
C18 C 0.3453(6) 1.0006(4) 0.0843(4) 0.057(2) Uani 1 1 d . . . .
H18 H 0.3380 0.9987 0.0422 0.069 Uiso 1 1 calc R . . .
C19 C 0.4064(7) 1.0324(4) 0.1111(5) 0.069(3) Uani 1 1 d . . . .
H19 H 0.4396 1.0518 0.0874 0.083 Uiso 1 1 calc R . . .
C20 C 0.4185(6) 1.0354(4) 0.1734(4) 0.063(3) Uani 1 1 d . . . .
H20 H 0.4603 1.0565 0.1923 0.076 Uiso 1 1 calc R . . .
C21 C 0.3674(6) 1.0066(3) 0.2071(4) 0.052(2) Uani 1 1 d . . . .
H21 H 0.3740 1.0081 0.2493 0.062 Uiso 1 1 calc R . . .
C22 C 0.3065(5) 0.9757(3) 0.1779(3) 0.0425(18) Uani 1 1 d . . . .
C23 C 0.2467(5) 0.9426(3) 0.2117(3) 0.0395(17) Uani 1 1 d . . . .
C24 C 0.1999(5) 0.9835(3) 0.2488(3) 0.0424(18) Uani 1 1 d . . . .
C25 C 0.1439(5) 1.0190(3) 0.2213(4) 0.049(2) Uani 1 1 d . . . .
H25 H 0.1317 1.0187 0.1794 0.059 Uiso 1 1 calc R . . .
C26 C 0.1055(6) 1.0554(3) 0.2575(4) 0.057(2) Uani 1 1 d . . . .
H26 H 0.0673 1.0800 0.2398 0.068 Uiso 1 1 calc R . . .
C27 C 0.1240(6) 1.0552(3) 0.3194(4) 0.053(2) Uani 1 1 d . . . .
H27 H 0.0995 1.0798 0.3441 0.064 Uiso 1 1 calc R . . .
C28 C 0.1803(5) 1.0172(3) 0.3439(4) 0.0443(18) Uani 1 1 d . . . .
H28 H 0.1926 1.0161 0.3858 0.053 Uiso 1 1 calc R . . .
C29 C 0.2596(7) 0.9183(4) -0.0439(4) 0.065(3) Uani 1 1 d . . . .
H29 H 0.2908 0.8881 -0.0305 0.078 Uiso 1 1 calc R . . .
C30 C 0.2650(8) 0.9370(5) -0.1027(5) 0.077(3) Uani 1 1 d . . . .
H30 H 0.2981 0.9200 -0.1286 0.093 Uiso 1 1 calc R . . .
C31 C 0.2175(9) 0.9832(5) -0.1207(5) 0.088(4) Uani 1 1 d . . . .
H31 H 0.2185 0.9975 -0.1596 0.106 Uiso 1 1 calc R . . .
C32 C 0.1700(8) 1.0072(4) -0.0816(5) 0.077(3) Uani 1 1 d . . . .
H32 H 0.1394 1.0382 -0.0933 0.093 Uiso 1 1 calc R . . .
C33 C 0.1679(6) 0.9846(3) -0.0241(4) 0.058(2) Uani 1 1 d . . . .
C34 C 0.1151(6) 1.0062(3) 0.0230(4) 0.057(2) Uani 1 1 d . . . .
C35 C 0.3120(6) 0.9557(3) 0.4712(4) 0.051(2) Uani 1 1 d . . . .
H35 H 0.3539 0.9779 0.4608 0.061 Uiso 1 1 calc R . . .
C36 C 0.2934(6) 0.9568(4) 0.5295(4) 0.056(2) Uani 1 1 d . . . .
H36 H 0.3223 0.9787 0.5584 0.067 Uiso 1 1 calc R . . .
C37 C 0.2296(7) 0.9240(4) 0.5453(4) 0.065(3) Uani 1 1 d . . . .
H37 H 0.2156 0.9239 0.5849 0.079 Uiso 1 1 calc R . . .
C38 C 0.1874(6) 0.8918(4) 0.5011(4) 0.058(2) Uani 1 1 d . . . .
H38 H 0.1438 0.8706 0.5103 0.070 Uiso 1 1 calc R . . .
C39 C 0.2117(5) 0.8919(3) 0.4428(3) 0.0424(17) Uani 1 1 d . . . .
C40 C 0.1724(5) 0.8535(3) 0.3933(3) 0.0394(16) Uani 1 1 d . . . .
C41 C 0.0819(5) 0.8636(3) 0.3810(3) 0.0420(17) Uani 1 1 d . . . .
C42 C 0.0443(6) 0.9140(4) 0.3855(4) 0.053(2) Uani 1 1 d . . . .
H42 H 0.0734 0.9452 0.3987 0.064 Uiso 1 1 calc R . . .
C43 C -0.0383(6) 0.9171(4) 0.3698(5) 0.062(2) Uani 1 1 d . . . .
H43 H -0.0652 0.9504 0.3729 0.074 Uiso 1 1 calc R . . .
C44 C -0.0794(6) 0.8709(4) 0.3498(4) 0.056(2) Uani 1 1 d . . . .
H44 H -0.1344 0.8725 0.3384 0.067 Uiso 1 1 calc R . . .
C45 C -0.0392(5) 0.8224(4) 0.3467(4) 0.0478(19) Uani 1 1 d . . . .
H45 H -0.0676 0.7912 0.3326 0.057 Uiso 1 1 calc R . . .
C46 C 0.4559(6) 0.9491(4) 0.3552(5) 0.063(2) Uani 1 1 d . . . .
C47 C 0.4595(5) 0.8868(4) 0.3651(4) 0.051(2) Uani 1 1 d . . . .
C48 C 0.5285(6) 0.8582(5) 0.3804(5) 0.069(3) Uani 1 1 d . . . .
H48 H 0.5776 0.8765 0.3850 0.083 Uiso 1 1 calc R . . .
C49 C 0.5253(6) 0.8020(5) 0.3890(4) 0.065(3) Uani 1 1 d . . . .
H49 H 0.5720 0.7815 0.3984 0.078 Uiso 1 1 calc R . . .
C50 C 0.4502(6) 0.7766(4) 0.3833(4) 0.052(2) Uani 1 1 d . . . .
H50 H 0.4456 0.7387 0.3893 0.063 Uiso 1 1 calc R . . .
C51 C 0.3828(5) 0.8083(3) 0.3688(3) 0.0450(18) Uani 1 1 d . . . .
H51 H 0.3327 0.7913 0.3652 0.054 Uiso 1 1 calc R . . .
C52 C -0.0152(6) 0.6687(4) 0.3761(5) 0.058(2) Uani 1 1 d . . . .
C53 C 0.0067(6) 0.6826(4) 0.4399(5) 0.059(2) Uani 1 1 d . . . .
C54 C -0.0236(7) 0.6540(5) 0.4879(5) 0.077(3) Uani 1 1 d . . . .
H54 H -0.0598 0.6251 0.4802 0.093 Uiso 1 1 calc R . . .
C55 C 0.0006(9) 0.6692(6) 0.5450(6) 0.097(5) Uani 1 1 d . . . .
H55 H -0.0195 0.6508 0.5772 0.116 Uiso 1 1 calc R . . .
C56 C 0.0556(9) 0.7122(6) 0.5568(5) 0.084(4) Uani 1 1 d . . . .
H56 H 0.0719 0.7232 0.5963 0.101 Uiso 1 1 calc R . . .
C57 C 0.0849(7) 0.7379(4) 0.5079(4) 0.063(3) Uani 1 1 d . . . .
H57 H 0.1218 0.7665 0.5151 0.076 Uiso 1 1 calc R . . .
C58 C 0.2203(6) 0.6583(3) 0.4304(4) 0.0479(19) Uani 1 1 d . . . .
H58 H 0.1881 0.6583 0.4623 0.058 Uiso 1 1 calc R . . .
C59 C 0.2880(6) 0.6279(3) 0.4359(4) 0.050(2) Uani 1 1 d . . . .
H59 H 0.3024 0.6081 0.4713 0.060 Uiso 1 1 calc R . . .
C60 C 0.3356(6) 0.6263(3) 0.3889(4) 0.051(2) Uani 1 1 d . . . .
H60 H 0.3826 0.6056 0.3918 0.062 Uiso 1 1 calc R . . .
C61 C 0.3119(5) 0.6566(3) 0.3365(4) 0.0446(18) Uani 1 1 d . . . .
H61 H 0.3427 0.6562 0.3037 0.054 Uiso 1 1 calc R . . .
C62 C 0.2422(5) 0.6873(3) 0.3340(3) 0.0363(15) Uani 1 1 d . . . .
C63 C 0.2116(4) 0.7214(3) 0.2779(3) 0.0313(14) Uani 1 1 d . . . .
C64 C 0.1842(4) 0.6811(3) 0.2261(3) 0.0330(14) Uani 1 1 d . . . .
C65 C 0.1177(5) 0.6480(3) 0.2276(4) 0.0462(18) Uani 1 1 d . . . .
H65 H 0.0869 0.6495 0.2603 0.055 Uiso 1 1 calc R . . .
C66 C 0.0972(5) 0.6127(3) 0.1799(4) 0.052(2) Uani 1 1 d . . . .
H66 H 0.0516 0.5906 0.1796 0.062 Uiso 1 1 calc R . . .
C67 C 0.1452(5) 0.6103(3) 0.1324(4) 0.0447(18) Uani 1 1 d . . . .
H67 H 0.1337 0.5856 0.1005 0.054 Uiso 1 1 calc R . . .
C68 C 0.2100(5) 0.6452(3) 0.1336(4) 0.0436(18) Uani 1 1 d . . . .
H68 H 0.2420 0.6444 0.1015 0.052 Uiso 1 1 calc R . . .
C69 C 0.0229(5) 0.8452(4) 0.2010(4) 0.055(2) Uani 1 1 d . . . .
C70 C -0.0637(7) 0.8512(6) 0.1837(6) 0.092(4) Uani 1 1 d . . . .
H70A H -0.0738 0.8519 0.1402 0.138 Uiso 1 1 calc GR . . .
H70B H -0.0823 0.8850 0.2001 0.138 Uiso 1 1 calc GR . . .
H70C H -0.0918 0.8205 0.1994 0.138 Uiso 1 1 calc GR . . .
Cr1 Cr 0.31802(7) 0.73955(4) 0.18428(5) 0.0316(2) Uani 1 1 d . . . .
Cr2 Cr 0.20419(8) 0.92046(5) 0.08423(5) 0.0397(3) Uani 1 1 d . . . .
Cr3 Cr 0.29363(8) 0.91844(5) 0.33895(5) 0.0376(3) Uani 1 1 d . . . .
Cr4 Cr 0.10934(7) 0.74790(5) 0.37134(5) 0.0371(3) Uani 1 1 d . . . .
Tb1 Tb 0.18457(3) 0.83396(2) 0.23531(2) 0.03321(14) Uani 1 1 d . . . .
N1 N 0.4167(4) 0.7907(2) 0.2006(3) 0.0376(13) Uani 1 1 d . . . .
N2 N 0.3387(4) 0.7321(2) 0.0955(3) 0.0369(13) Uani 1 1 d . . . .
N3 N 0.2957(4) 0.9723(3) 0.1166(3) 0.0449(15) Uani 1 1 d . . . .
N4 N 0.2130(5) 0.9407(3) -0.0058(3) 0.0502(17) Uani 1 1 d . . . .
N5 N 0.1218(4) 0.8600(3) 0.0610(3) 0.0416(15) Uani 1 1 d . . . .
N6 N 0.2180(4) 0.9815(2) 0.3089(3) 0.0446(16) Uani 1 1 d . . . .
N7 N 0.2726(4) 0.9240(3) 0.4277(3) 0.0438(15) Uani 1 1 d . . . .
N8 N 0.3872(4) 0.8625(2) 0.3599(3) 0.0387(14) Uani 1 1 d . . . .
N9 N 0.0404(4) 0.8178(3) 0.3632(3) 0.0416(14) Uani 1 1 d . . . .
N10 N 0.0621(5) 0.7233(3) 0.4506(3) 0.0510(17) Uani 1 1 d . . . .
N11 N 0.1966(4) 0.6891(2) 0.3803(3) 0.0385(13) Uani 1 1 d . . . .
N12 N 0.2285(4) 0.6802(2) 0.1796(3) 0.0353(13) Uani 1 1 d . . . .
O1 O 0.3988(3) 0.6853(2) 0.2142(2) 0.0403(12) Uani 1 1 d . . . .
O2 O 0.5230(4) 0.6740(3) 0.2581(4) 0.074(2) Uani 1 1 d . . . .
O3 O 0.2438(3) 0.79611(18) 0.1522(2) 0.0334(10) Uani 1 1 d . . . .
O4 O 0.2766(3) 0.85953(19) 0.0797(2) 0.0398(11) Uani 1 1 d . . . .
O5 O 0.1249(4) 0.9814(2) 0.0752(3) 0.0515(14) Uani 1 1 d . . . .
O6 O 0.0689(4) 1.0448(2) 0.0119(3) 0.0648(19) Uani 1 1 d . . . .
O7 O 0.1939(3) 0.91345(18) 0.1711(2) 0.0357(11) Uani 1 1 d . . . .
O8 O 0.2871(3) 0.90441(18) 0.2520(2) 0.0356(10) Uani 1 1 d . . . .
O9 O 0.0632(3) 0.8055(3) 0.1790(3) 0.0506(14) Uani 1 1 d . . . .
O10 O 0.0573(3) 0.8789(2) 0.2410(3) 0.0499(13) Uani 1 1 d . . . .
O11 O 0.3853(4) 0.9696(2) 0.3465(3) 0.0511(14) Uani 1 1 d . . . .
O12 O 0.5189(5) 0.9747(4) 0.3569(5) 0.105(3) Uani 1 1 d . . . .
O13 O 0.2071(3) 0.86509(19) 0.3382(2) 0.0356(10) Uani 1 1 d . . . .
O14 O 0.1845(3) 0.7992(2) 0.4112(2) 0.0394(11) Uani 1 1 d . . . .
O15 O 0.0227(3) 0.6979(2) 0.3378(3) 0.0488(13) Uani 1 1 d . . . .
O16 O -0.0657(5) 0.6333(3) 0.3611(4) 0.083(2) Uani 1 1 d . . . .
O17 O 0.1476(3) 0.75482(18) 0.2914(2) 0.0327(10) Uani 1 1 d . . . .
O18 O 0.2729(3) 0.75591(17) 0.2601(2) 0.0304(10) Uani 1 1 d . . . .
O19 O 0.2820(6) 0.5781(3) 0.0281(3) 0.090(2) Uani 1 1 d . . . .
OW3 O -0.1776(5) 0.7214(4) -0.0055(4) 0.082(2) Uiso 1 1 d . . . .
OW4 O 0.5448(6) 0.6106(4) 0.1098(4) 0.104(3) Uiso 1 1 d . . . .
OW5 O -0.2129(6) 0.7531(4) 0.1066(5) 0.105(3) Uiso 1 1 d . . . .
OW6 O -0.0453(6) 0.9824(4) 0.2100(5) 0.110(3) Uiso 1 1 d . . . .
N13 N 0.2595(6) 0.5844(4) -0.0245(3) 0.085(2) Uani 1 1 d . . . .
OW7 O -0.0616(6) 0.6442(4) 0.0432(4) 0.098(3) Uiso 1 1 d . . . .
O21 O 0.3012(6) 0.5722(4) -0.0637(4) 0.103(2) Uani 1 1 d . . . .
OW8 O 0.4568(6) 0.5367(4) 0.0322(4) 0.102(3) Uiso 1 1 d . . . .
OW9 O -0.0530(6) 0.7120(4) 0.1531(4) 0.102(3) Uiso 1 1 d . . . .
OW10 O -0.0107(6) 1.0577(4) 0.1180(4) 0.105(3) Uiso 1 1 d . . . .
OW11 O 0.6559(7) 0.6946(5) 0.1420(5) 0.126(4) Uiso 1 1 d . . . .
OW12 O 0.6104(7) 1.1341(5) 0.2634(5) 0.128(4) Uiso 1 1 d . . . .
OW13 O 0.4691(6) 1.0544(5) 0.4925(5) 0.111(3) Uiso 1 1 d . . . .
OW14 O 0.7152(8) 0.7021(6) 0.3570(6) 0.142(4) Uiso 1 1 d . . . .
OW15 O 0.6206(7) 0.5507(5) 0.2130(5) 0.124(4) Uiso 1 1 d . . . .
OW16 O 0.5799(9) 0.6620(6) 0.3805(6) 0.150(5) Uiso 1 1 d . . . .
OW1 O 0.2194(9) 0.6827(6) -0.1544(7) 0.155(5) Uiso 1 1 d . . . .
OW17 O 0.7380(8) 0.4755(6) 0.1769(6) 0.141(4) Uiso 1 1 d . . . .
OW18 O 0.7533(9) 0.8809(6) 0.2473(7) 0.157(5) Uiso 1 1 d . . . .
OW19 O 0.7208(8) 0.6425(6) 0.2498(6) 0.143(4) Uiso 1 1 d . . . .
OW2 O 0.6220(10) 1.0259(7) 0.2953(7) 0.186(6) Uiso 1 1 d . . . .
O20 O 0.1949(7) 0.6055(5) -0.0367(5) 0.126(3) Uani 1 1 d . . . .
OW21 O 0.0960(13) 0.5130(9) 0.6750(10) 0.128(7) Uiso 0.539(7) 1 d . P A 1
O24A O 0.1706(14) 0.5869(12) 0.5379(9) 0.103(2) Uani 0.539(7) 1 d D P A 1
O23B O 0.0683(13) 0.4977(8) 0.5443(9) 0.103(2) Uani 0.461(7) 1 d D P A 2
N14A N 0.1998(12) 0.6070(9) 0.5871(7) 0.103(2) Uani 0.539(7) 1 d . P A 1
O22A O 0.2581(11) 0.6410(7) 0.5788(7) 0.103(2) Uani 0.539(7) 1 d D P A 1
O23A O 0.1765(11) 0.6008(8) 0.6369(7) 0.103(2) Uani 0.539(7) 1 d D P A 1
O22B O 0.1116(13) 0.5594(9) 0.6183(8) 0.103(2) Uani 0.461(7) 1 d D P A 2
N14B N 0.0962(15) 0.5461(9) 0.5612(8) 0.103(2) Uani 0.461(7) 1 d . P A 2
O24B O 0.1456(17) 0.5799(13) 0.5372(11) 0.103(2) Uani 0.461(7) 1 d D P A 2
OW20 O 0.2372 0.6332 0.6256 0.126(8) Uiso 0.461(7) 1 d . P A 2

loop_
_atom_site_aniso_label
_atom_site_aniso_U_11
_atom_site_aniso_U_22
_atom_site_aniso_U_33
_atom_site_aniso_U_23
_atom_site_aniso_U_13
_atom_site_aniso_U_12
C1 0.055(5) 0.030(4) 0.039(4) -0.005(3) 0.006(3) -0.004(3)
C2 0.074(6) 0.051(5) 0.053(5) 0.001(4) 0.002(5) -0.016(5)
C3 0.064(6) 0.064(6) 0.069(6) 0.000(5) -0.009(5) -0.022(5)
C4 0.050(5) 0.064(6) 0.059(5) 0.007(5) -0.004(4) -0.003(4)
C5 0.051(4) 0.042(4) 0.038(4) 0.001(3) 0.001(3) -0.002(4)
C6 0.057(5) 0.046(5) 0.046(4) 0.014(4) 0.010(4) 0.007(4)
C7 0.054(5) 0.034(4) 0.042(4) -0.001(3) 0.012(3) 0.005(3)
C8 0.062(5) 0.041(4) 0.049(5) -0.006(4) 0.019(4) 0.002(4)
C9 0.081(6) 0.050(5) 0.035(4) -0.004(4) 0.007(4) 0.000(4)
C10 0.066(5) 0.044(4) 0.036(4) -0.001(3) 0.004(4) 0.000(4)
C11 0.059(5) 0.026(3) 0.035(4) -0.003(3) 0.001(3) 0.003(3)
C12 0.051(4) 0.030(4) 0.026(3) 0.002(3) -0.001(3) 0.000(3)
C13 0.054(4) 0.026(3) 0.030(3) 0.000(3) -0.001(3) 0.002(3)
C14 0.067(5) 0.030(4) 0.041(4) -0.002(3) -0.005(4) -0.001(4)
C15 0.067(6) 0.045(5) 0.045(4) -0.005(4) -0.006(4) -0.009(4)
C16 0.053(5) 0.054(5) 0.049(5) 0.002(4) -0.012(4) 0.003(4)
C17 0.060(5) 0.041(4) 0.047(4) 0.005(4) -0.012(4) 0.008(4)
C18 0.083(6) 0.042(5) 0.047(5) 0.004(4) 0.010(4) -0.014(4)
C19 0.096(8) 0.048(5) 0.062(6) 0.006(4) 0.007(5) -0.030(5)
C20 0.075(6) 0.053(5) 0.061(6) 0.002(4) 0.001(5) -0.025(5)
C21 0.071(6) 0.036(4) 0.047(4) 0.001(4) -0.001(4) -0.011(4)
C22 0.067(5) 0.024(3) 0.035(4) 0.002(3) -0.003(3) -0.002(3)
C23 0.056(5) 0.020(3) 0.041(4) 0.002(3) -0.007(3) 0.004(3)
C24 0.064(5) 0.023(3) 0.039(4) -0.001(3) -0.006(3) -0.003(3)
C25 0.069(5) 0.029(4) 0.046(4) -0.006(3) -0.007(4) 0.015(4)
C26 0.080(6) 0.028(4) 0.059(5) -0.003(4) -0.010(5) 0.014(4)
C27 0.069(6) 0.032(4) 0.058(5) -0.010(4) 0.004(4) 0.007(4)
C28 0.067(5) 0.021(3) 0.043(4) -0.003(3) -0.001(4) 0.005(3)
C29 0.100(8) 0.046(5) 0.049(5) 0.010(4) 0.004(5) 0.003(5)
C30 0.111(9) 0.066(7) 0.056(6) 0.008(5) 0.014(6) 0.004(6)
C31 0.123(11) 0.081(8) 0.061(7) 0.029(6) 0.012(7) 0.000(8)
C32 0.119(10) 0.048(5) 0.063(6) 0.021(5) -0.009(6) 0.011(6)
C33 0.092(7) 0.033(4) 0.043(4) 0.005(3) -0.019(4) -0.003(4)
C34 0.080(6) 0.023(4) 0.060(5) 0.000(4) -0.034(5) -0.006(4)
C35 0.068(6) 0.032(4) 0.048(5) -0.008(3) -0.010(4) 0.006(4)
C36 0.072(6) 0.046(5) 0.046(5) -0.017(4) -0.012(4) 0.012(4)
C37 0.080(7) 0.071(7) 0.046(5) -0.022(5) 0.009(5) 0.001(5)
C38 0.073(6) 0.056(5) 0.045(5) -0.017(4) 0.010(4) -0.002(5)
C39 0.049(4) 0.040(4) 0.037(4) -0.007(3) 0.000(3) 0.006(3)
C40 0.051(4) 0.034(4) 0.033(4) -0.002(3) 0.003(3) 0.008(3)
C41 0.050(4) 0.036(4) 0.041(4) -0.002(3) 0.008(3) 0.004(3)
C42 0.062(5) 0.040(4) 0.058(5) -0.005(4) 0.006(4) 0.014(4)
C43 0.068(6) 0.048(5) 0.070(6) -0.007(4) 0.009(5) 0.020(5)
C44 0.047(5) 0.057(5) 0.065(6) -0.001(4) 0.008(4) 0.008(4)
C45 0.050(5) 0.046(5) 0.048(4) 0.003(4) 0.008(4) -0.001(4)
C46 0.065(6) 0.053(5) 0.066(6) 0.004(5) -0.010(5) -0.015(5)
C47 0.044(5) 0.064(6) 0.043(4) 0.002(4) -0.006(3) 0.001(4)
C48 0.053(6) 0.083(8) 0.070(6) 0.005(6) -0.002(5) -0.001(5)
C49 0.061(6) 0.073(7) 0.059(6) 0.008(5) -0.003(4) 0.017(5)
C50 0.063(5) 0.046(5) 0.046(4) 0.001(4) -0.001(4) 0.013(4)
C51 0.062(5) 0.037(4) 0.035(4) -0.005(3) -0.002(3) 0.009(4)
C52 0.061(5) 0.043(5) 0.073(6) 0.010(4) 0.011(5) 0.001(4)
C53 0.063(6) 0.051(5) 0.066(6) 0.019(4) 0.023(5) 0.013(4)
C54 0.077(7) 0.081(8) 0.078(8) 0.029(6) 0.028(6) 0.009(6)
C55 0.124(11) 0.103(11) 0.071(8) 0.037(7) 0.050(8) 0.040(9)
C56 0.117(10) 0.088(9) 0.050(6) 0.013(6) 0.032(6) 0.033(8)
C57 0.083(7) 0.064(6) 0.044(5) 0.010(4) 0.014(5) 0.022(5)
C58 0.066(5) 0.038(4) 0.039(4) 0.010(3) 0.004(4) 0.006(4)
C59 0.070(6) 0.037(4) 0.041(4) 0.012(3) -0.004(4) 0.002(4)
C60 0.062(5) 0.039(4) 0.051(5) 0.012(4) -0.001(4) 0.011(4)
C61 0.059(5) 0.029(4) 0.046(4) 0.008(3) 0.006(4) 0.007(3)
C62 0.048(4) 0.021(3) 0.040(4) 0.004(3) 0.003(3) -0.003(3)
C63 0.041(4) 0.024(3) 0.030(3) 0.003(3) 0.006(3) -0.002(3)
C64 0.041(4) 0.022(3) 0.036(4) -0.001(3) 0.003(3) 0.003(3)
C65 0.049(5) 0.039(4) 0.052(5) -0.005(4) 0.010(4) -0.008(3)
C66 0.053(5) 0.036(4) 0.064(5) -0.006(4) -0.001(4) -0.016(4)
C67 0.062(5) 0.026(4) 0.045(4) -0.004(3) -0.002(4) -0.005(3)
C68 0.061(5) 0.026(3) 0.042(4) -0.004(3) -0.002(4) 0.000(3)
C69 0.044(5) 0.071(6) 0.051(5) 0.006(4) 0.002(4) -0.006(4)
C70 0.060(7) 0.114(11) 0.098(9) -0.011(8) -0.010(6) 0.026(7)
Cr1 0.0427(6) 0.0209(5) 0.0311(5) 0.0012(4) 0.0029(4) 0.0009(4)
Cr2 0.0611(8) 0.0227(5) 0.0331(6) 0.0036(4) -0.0067(5) 0.0018(5)
Cr3 0.0522(7) 0.0244(5) 0.0341(6) -0.0011(4) -0.0064(5) 0.0002(5)
Cr4 0.0464(7) 0.0311(6) 0.0344(6) 0.0032(5) 0.0070(5) 0.0043(5)
Tb1 0.0465(3) 0.0206(2) 0.0316(2) -0.00023(15) -0.00118(16) 0.00224(17)
N1 0.047(3) 0.032(3) 0.035(3) 0.003(2) 0.006(3) -0.003(3)
N2 0.051(4) 0.027(3) 0.034(3) 0.001(2) 0.010(3) 0.001(3)
N3 0.066(4) 0.029(3) 0.037(3) 0.003(3) -0.003(3) -0.003(3)
N4 0.080(5) 0.032(3) 0.036(3) 0.005(3) -0.006(3) -0.005(3)
N5 0.061(4) 0.030(3) 0.032(3) 0.001(2) -0.006(3) 0.005(3)
N6 0.066(4) 0.021(3) 0.044(3) -0.003(3) -0.008(3) 0.006(3)
N7 0.060(4) 0.031(3) 0.037(3) -0.003(3) -0.009(3) 0.006(3)
N8 0.051(4) 0.032(3) 0.032(3) 0.002(2) -0.002(3) -0.005(3)
N9 0.048(4) 0.038(3) 0.039(3) 0.002(3) 0.007(3) 0.007(3)
N10 0.065(5) 0.043(4) 0.047(4) 0.006(3) 0.017(3) 0.012(3)
N11 0.051(4) 0.031(3) 0.033(3) 0.001(2) 0.004(3) 0.003(3)
N12 0.046(3) 0.022(3) 0.037(3) -0.001(2) 0.001(3) 0.003(2)
O1 0.050(3) 0.026(2) 0.044(3) 0.006(2) 0.000(2) 0.005(2)
O2 0.057(4) 0.059(4) 0.102(6) 0.023(4) -0.015(4) 0.011(3)
O3 0.047(3) 0.024(2) 0.029(2) 0.0027(18) 0.003(2) 0.004(2)
O4 0.058(3) 0.025(2) 0.036(3) 0.002(2) -0.001(2) -0.001(2)
O5 0.071(4) 0.027(3) 0.053(3) -0.002(2) -0.015(3) 0.011(3)
O6 0.082(5) 0.026(3) 0.078(4) 0.006(3) -0.033(4) 0.005(3)
O7 0.052(3) 0.022(2) 0.031(2) 0.0018(19) -0.004(2) -0.001(2)
O8 0.051(3) 0.021(2) 0.034(2) 0.0011(19) 0.000(2) 0.001(2)
O9 0.052(3) 0.054(3) 0.043(3) -0.004(3) -0.005(3) 0.001(3)
O10 0.044(3) 0.047(3) 0.059(3) 0.003(3) 0.006(3) 0.006(3)
O11 0.062(4) 0.034(3) 0.054(3) 0.004(2) -0.013(3) -0.010(3)
O12 0.076(5) 0.082(6) 0.151(9) 0.036(6) -0.017(5) -0.040(5)
O13 0.044(3) 0.030(2) 0.033(2) -0.001(2) 0.004(2) 0.002(2)
O14 0.049(3) 0.037(3) 0.032(2) 0.000(2) 0.004(2) 0.006(2)
O15 0.051(3) 0.042(3) 0.054(3) 0.002(3) 0.005(3) -0.004(3)
O16 0.076(5) 0.064(5) 0.107(6) 0.010(4) 0.006(4) -0.024(4)
O17 0.044(3) 0.022(2) 0.032(2) 0.0026(18) 0.005(2) 0.0021(19)
O18 0.042(3) 0.018(2) 0.031(2) 0.0002(17) 0.0034(19) 0.0013(18)
O19 0.130(5) 0.075(4) 0.065(4) 0.005(4) 0.010(4) -0.015(4)
N13 0.094(5) 0.089(5) 0.071(4) 0.008(4) 0.009(4) -0.013(5)
O21 0.126(5) 0.112(5) 0.076(4) -0.009(4) 0.035(4) -0.026(5)
O20 0.126(6) 0.124(6) 0.125(5) 0.022(5) 0.000(5) -0.002(5)
O24A 0.128(7) 0.103(5) 0.083(4) 0.000(4) 0.034(4) 0.018(5)
O23B 0.128(7) 0.103(5) 0.083(4) 0.000(4) 0.034(4) 0.018(5)
N14A 0.128(7) 0.103(5) 0.083(4) 0.000(4) 0.034(4) 0.018(5)
O22A 0.128(7) 0.103(5) 0.083(4) 0.000(4) 0.034(4) 0.018(5)
O23A 0.128(7) 0.103(5) 0.083(4) 0.000(4) 0.034(4) 0.018(5)
O22B 0.128(7) 0.103(5) 0.083(4) 0.000(4) 0.034(4) 0.018(5)
N14B 0.128(7) 0.103(5) 0.083(4) 0.000(4) 0.034(4) 0.018(5)
O24B 0.128(7) 0.103(5) 0.083(4) 0.000(4) 0.034(4) 0.018(5)

loop_
_atom_type_symbol
_atom_type_description
_atom_type_scat_dispersion_real
_atom_type_scat_dispersion_imag
_atom_type_scat_source
C C 0.0181 0.0091 'International Tables Vol C Tables 4.2.6.8 and 6.1.1.4'
H H 0.0000 0.0000 'International Tables Vol C Tables 4.2.6.8 and 6.1.1.4'
Cr Cr -0.1635 2.4439 'International Tables Vol C Tables 4.2.6.8 and 6.1.1.4'
N N 0.0311 0.0180 'International Tables Vol C Tables 4.2.6.8 and 6.1.1.4'
O O 0.0492 0.0322 'International Tables Vol C Tables 4.2.6.8 and 6.1.1.4'
Tb Tb -9.1472 9.1891 'International Tables Vol C Tables 4.2.6.8 and 6.1.1.4'

loop_
_exptl_crystal_face_index_h
_exptl_crystal_face_index_k
_exptl_crystal_face_index_l
_exptl_crystal_face_perp_dist
_exptl_oxdiff_crystal_face_indexfrac_h
_exptl_oxdiff_crystal_face_indexfrac_k
_exptl_oxdiff_crystal_face_indexfrac_l
_exptl_oxdiff_crystal_face_x
_exptl_oxdiff_crystal_face_y
_exptl_oxdiff_crystal_face_z
-1 0 -1 0.0165 -1.0012 -0.0019 -1.0010 -0.0870 0.0324 -0.0785
-1 0 1 0.0213 -1.0023 0.0001 1.0005 0.0493 0.0080 -0.0987
1 0 1 0.0125 1.0012 0.0019 1.0010 0.0870 -0.0324 0.0785
1 0 -1 0.0213 1.0023 -0.0001 -1.0005 -0.0493 -0.0080 0.0987
0 1 0 0.0611 0.0001 1.0006 0.0004 -0.0127 -0.0614 -0.0113
0 -1 0 0.0771 -0.0001 -1.0006 -0.0004 0.0127 0.0614 0.0113

loop_
_geom_angle_atom_site_label_1
_geom_angle_atom_site_label_2
_geom_angle_atom_site_label_3
_geom_angle
C2 C1 H1 119.5
N1 C1 H1 119.5
N1 C1 C2 121.0(8)
C1 C2 H2 120.3
C3 C2 C1 119.4(9)
C3 C2 H2 120.3
C2 C3 H3 120.2
C2 C3 C4 119.6(9)
C4 C3 H3 120.2
C3 C4 H4 120.6
C3 C4 C5 118.9(9)
C5 C4 H4 120.6
C4 C5 C6 123.9(8)
N1 C5 C4 121.4(8)
N1 C5 C6 114.7(7)
O1 C6 C5 114.1(7)
O2 C6 C5 121.1(8)
O2 C6 O1 124.9(8)
C8 C7 H7 119.1
N2 C7 H7 119.1
N2 C7 C8 121.8(8)
C7 C8 H8 120.5
C9 C8 C7 118.9(8)
C9 C8 H8 120.5
C8 C9 H9 120.6
C8 C9 C10 118.9(8)
C10 C9 H9 120.6
C9 C10 H10 120.1
C11 C10 C9 119.8(8)
C11 C10 H10 120.1
C10 C11 C12 122.7(7)
N2 C11 C10 120.2(7)
N2 C11 C12 117.0(6)
C11 C12 C13 112.8(6)
O3 C12 C11 109.7(6)
O3 C12 C13 105.1(6)
O4 C12 C11 108.4(6)
O4 C12 C13 109.6(6)
O4 C12 O3 111.2(5)
C14 C13 C12 124.7(7)
N5 C13 C12 112.5(6)
N5 C13 C14 122.8(7)
C13 C14 H14 120.9
C15 C14 C13 118.2(8)
C15 C14 H14 120.9
C14 C15 H15 120.4
C14 C15 C16 119.3(8)
C16 C15 H15 120.4
C15 C16 H16 120.6
C17 C16 C15 118.7(8)
C17 C16 H16 120.6
C16 C17 H17 118.6
N5 C17 C16 122.7(8)
N5 C17 H17 118.6
C19 C18 H18 118.9
N3 C18 H18 118.9
N3 C18 C19 122.2(9)
C18 C19 H19 120.1
C18 C19 C20 119.7(9)
C20 C19 H19 120.1
C19 C20 H20 120.7
C19 C20 C21 118.5(9)
C21 C20 H20 120.7
C20 C21 H21 120.3
C22 C21 C20 119.5(8)
C22 C21 H21 120.3
C21 C22 C23 123.0(7)
N3 C22 C21 121.7(8)
N3 C22 C23 115.4(7)
C22 C23 C24 108.3(6)
C22 C23 Tb1 145.7(5)
C24 C23 Tb1 106.0(5)
O7 C23 C22 110.7(6)
O7 C23 C24 110.2(6)
O7 C23 Tb1 55.8(3)
O7 C23 O8 108.1(5)
O8 C23 C22 110.9(6)
O8 C23 C24 108.7(6)
O8 C23 Tb1 56.5(3)
C25 C24 C23 121.8(7)
N6 C24 C23 115.3(7)
N6 C24 C25 122.9(7)
C24 C25 H25 120.8
C24 C25 C26 118.5(8)
C26 C25 H25 120.8
C25 C26 H26 120.0
C27 C26 C25 120.1(8)
C27 C26 H26 120.0
C26 C27 H27 121.0
C26 C27 C28 118.0(8)
C28 C27 H27 121.0
C27 C28 H28 118.9
N6 C28 C27 122.3(7)
N6 C28 H28 118.9
C30 C29 H29 117.9
N4 C29 H29 117.9
N4 C29 C30 124.1(10)
C29 C30 H30 122.0
C29 C30 C31 115.9(11)
C31 C30 H30 122.0
C30 C31 H31 119.7
C32 C31 C30 120.6(10)
C32 C31 H31 119.7
C31 C32 H32 120.5
C31 C32 C33 119.0(10)
C33 C32 H32 120.5
C32 C33 C34 124.2(9)
N4 C33 C32 121.5(10)
N4 C33 C34 114.3(7)
O5 C34 C33 114.9(7)
O6 C34 C33 121.4(8)
O6 C34 O5 123.7(10)
C36 C35 H35 118.4
N7 C35 H35 118.4
N7 C35 C36 123.2(9)
C35 C36 H36 120.7
C35 C36 C37 118.5(8)
C37 C36 H36 120.7
C36 C37 H37 120.3
C38 C37 C36 119.3(9)
C38 C37 H37 120.3
C37 C38 H38 120.7
C37 C38 C39 118.6(9)
C39 C38 H38 120.7
C38 C39 C40 121.2(8)
N7 C39 C38 121.9(7)
N7 C39 C40 116.8(7)
C41 C40 C39 112.0(6)
O13 C40 C39 108.0(6)
O13 C40 C41 107.1(6)
O14 C40 C39 109.3(6)
O14 C40 C41 108.6(6)
O14 C40 O13 111.9(6)
C42 C41 C40 125.4(8)
N9 C41 C40 113.1(6)
N9 C41 C42 121.5(8)
C41 C42 H42 120.7
C41 C42 C43 118.5(9)
C43 C42 H42 120.7
C42 C43 H43 120.2
C44 C43 C42 119.6(8)
C44 C43 H43 120.2
C43 C44 H44 120.4
C45 C44 C43 119.3(9)
C45 C44 H44 120.4
C44 C45 H45 118.7
N9 C45 C44 122.5(8)
N9 C45 H45 118.7
O11 C46 C47 115.5(8)
O12 C46 C47 118.4(10)
O12 C46 O11 126.0(10)
C48 C47 C46 124.2(9)
N8 C47 C46 113.5(8)
N8 C47 C48 122.2(9)
C47 C48 H48 120.1
C47 C48 C49 119.8(10)
C49 C48 H48 120.1
C48 C49 H49 121.0
C48 C49 C50 118.0(9)
C50 C49 H49 121.0
C49 C50 H50 120.5
C51 C50 C49 119.1(9)
C51 C50 H50 120.5
C50 C51 H51 119.0
N8 C51 C50 122.0(8)
N8 C51 H51 119.0
O15 C52 C53 114.1(8)
O16 C52 C53 121.5(9)
O16 C52 O15 124.4(10)
C54 C53 C52 122.9(11)
N10 C53 C52 115.9(8)
N10 C53 C54 121.1(11)
C53 C54 H54 120.6
C55 C54 C53 118.7(13)
C55 C54 H54 120.6
C54 C55 H55 119.6
C54 C55 C56 120.8(11)
C56 C55 H55 119.6
C55 C56 H56 121.0
C57 C56 C55 117.9(12)
C57 C56 H56 121.0
C56 C57 H57 118.8
N10 C57 C56 122.4(12)
N10 C57 H57 118.8
C59 C58 H58 118.4
C59 C58 N11 123.2(8)
N11 C58 H58 118.4
C58 C59 H59 120.3
C58 C59 C60 119.4(7)
C60 C59 H59 120.3
C59 C60 H60 120.7
C59 C60 C61 118.5(8)
C61 C60 H60 120.7
C60 C61 H61 120.5
C62 C61 C60 119.1(8)
C62 C61 H61 120.5
C61 C62 C63 122.3(7)
N11 C62 C61 122.1(7)
N11 C62 C63 115.6(6)
C62 C63 C64 108.2(5)
C62 C63 Tb1 142.7(4)
C64 C63 Tb1 109.0(4)
O17 C63 C62 109.9(5)
O17 C63 C64 110.3(6)
O17 C63 Tb1 55.1(3)
O17 C63 O18 108.1(5)
O18 C63 C62 110.6(6)
O18 C63 C64 109.7(5)
O18 C63 Tb1 56.4(3)
C65 C64 C63 122.3(7)
N12 C64 C63 116.2(6)
N12 C64 C65 121.5(7)
C64 C65 H65 120.4
C64 C65 C66 119.1(8)
C66 C65 H65 120.4
C65 C66 H66 120.4
C65 C66 C67 119.2(8)
C67 C66 H66 120.4
C66 C67 H67 120.8
C68 C67 C66 118.4(7)
C68 C67 H67 120.8
C67 C68 H68 119.1
N12 C68 C67 121.8(8)
N12 C68 H68 119.1
C70 C69 Tb1 179.0(8)
O9 C69 C70 120.8(9)
O9 C69 Tb1 59.8(4)
O9 C69 O10 120.8(8)
O10 C69 C70 118.4(10)
O10 C69 Tb1 61.0(4)
C69 C70 H70A 109.5
C69 C70 H70B 109.5
C69 C70 H70C 109.5
H70A C70 H70B 109.5
H70A C70 H70C 109.5
H70B C70 H70C 109.5
N1 Cr1 Tb1 94.39(18)
N1 Cr1 N12 170.3(2)
N2 Cr1 Tb1 123.34(17)
N2 Cr1 N1 90.8(2)
N2 Cr1 N12 94.6(2)
N12 Cr1 Tb1 89.34(16)
O1 Cr1 Tb1 141.29(16)
O1 Cr1 N1 80.2(2)
O1 Cr1 N2 95.2(2)
O1 Cr1 N12 91.3(2)
O3 Cr1 Tb1 40.69(14)
O3 Cr1 N1 96.4(2)
O3 Cr1 N2 82.7(2)
O3 Cr1 N12 92.2(2)
O3 Cr1 O1 176.0(2)
O3 Cr1 O18 83.30(19)
O18 Cr1 Tb1 42.88(13)
O18 Cr1 N1 95.6(2)
O18 Cr1 N2 165.1(2)
O18 Cr1 N12 81.1(2)
O18 Cr1 O1 99.1(2)
N3 Cr2 N4 94.0(3)
N5 Cr2 N3 171.0(2)
N5 Cr2 N4 92.2(3)
O4 Cr2 N3 92.0(3)
O4 Cr2 N4 91.6(3)
O4 Cr2 N5 81.3(2)
O4 Cr2 O5 171.0(2)
O4 Cr2 O7 95.8(2)
O5 Cr2 N3 92.8(3)
O5 Cr2 N4 80.6(3)
O5 Cr2 N5 94.6(3)
O7 Cr2 N3 81.0(2)
O7 Cr2 N4 171.2(2)
O7 Cr2 N5 93.6(2)
O7 Cr2 O5 92.4(2)
N6 Cr3 Tb1 87.56(18)
N6 Cr3 N8 168.5(3)
N7 Cr3 Tb1 123.4(2)
N7 Cr3 N6 96.0(3)
N7 Cr3 N8 91.5(2)
N8 Cr3 Tb1 95.67(17)
O8 Cr3 Tb1 42.78(15)
O8 Cr3 N6 80.6(2)
O8 Cr3 N7 165.5(3)
O8 Cr3 N8 94.3(2)
O8 Cr3 O11 99.3(2)
O11 Cr3 Tb1 141.76(19)
O11 Cr3 N6 90.5(3)
O11 Cr3 N7 94.8(3)
O11 Cr3 N8 80.1(2)
O13 Cr3 Tb1 41.91(14)
O13 Cr3 N6 93.3(2)
O13 Cr3 N7 81.5(2)
O13 Cr3 N8 96.5(2)
O13 Cr3 O8 84.6(2)
O13 Cr3 O11 175.0(2)
N9 Cr4 N10 93.1(3)
N11 Cr4 N9 168.5(3)
N11 Cr4 N10 92.6(3)
O14 Cr4 N9 81.0(2)
O14 Cr4 N10 94.8(3)
O14 Cr4 N11 88.7(2)
O14 Cr4 O15 172.8(2)
O14 Cr4 O17 95.9(2)
O15 Cr4 N9 95.0(3)
O15 Cr4 N10 79.4(3)
O15 Cr4 N11 95.8(2)
O17 Cr4 N9 94.7(2)
O17 Cr4 N10 167.6(3)
O17 Cr4 N11 81.5(2)
O17 Cr4 O15 90.3(2)
C23 Tb1 C63 149.8(2)
C23 Tb1 Cr3 53.61(14)
C63 Tb1 Cr3 106.52(14)
C69 Tb1 C23 102.8(3)
C69 Tb1 C63 107.5(3)
C69 Tb1 Cr3 124.4(2)
O3 Tb1 C23 91.50(19)
O3 Tb1 C63 79.92(17)
O3 Tb1 C69 107.5(2)
O3 Tb1 Cr3 120.83(12)
O3 Tb1 O7 78.08(16)
O3 Tb1 O8 92.69(16)
O3 Tb1 O9 83.18(19)
O3 Tb1 O10 131.21(18)
O3 Tb1 O13 145.65(17)
O3 Tb1 O17 104.07(15)
O3 Tb1 O18 65.21(15)
O7 Tb1 C23 28.52(18)
O7 Tb1 C63 157.67(18)
O7 Tb1 C69 82.9(2)
O7 Tb1 Cr3 81.83(11)
O7 Tb1 O8 55.95(16)
O7 Tb1 O18 133.02(16)
O8 Tb1 C23 29.03(18)
O8 Tb1 C63 121.75(18)
O8 Tb1 C69 129.4(2)
O8 Tb1 Cr3 33.12(11)
O8 Tb1 O18 96.20(16)
O9 Tb1 C23 118.1(2)
O9 Tb1 C63 89.8(2)
O9 Tb1 C69 28.1(2)
O9 Tb1 Cr3 152.49(15)
O9 Tb1 O7 91.35(19)
O9 Tb1 O8 147.06(18)
O9 Tb1 O10 56.2(2)
O9 Tb1 O13 129.52(19)
O9 Tb1 O17 77.88(19)
O9 Tb1 O18 111.26(18)
O10 Tb1 C23 86.2(2)
O10 Tb1 C63 121.20(19)
O10 Tb1 C69 28.2(2)
O10 Tb1 Cr3 96.26(15)
O10 Tb1 O7 77.19(18)
O10 Tb1 O8 106.86(18)
O10 Tb1 O18 149.59(18)
O13 Tb1 C23 81.95(19)
O13 Tb1 C63 88.93(17)
O13 Tb1 C69 106.9(2)
O13 Tb1 Cr3 32.75(12)
O13 Tb1 O7 107.26(16)
O13 Tb1 O8 65.83(16)
O13 Tb1 O10 82.21(19)
O13 Tb1 O17 77.47(16)
O13 Tb1 O18 89.72(15)
O17 Tb1 C23 159.27(18)
O17 Tb1 C63 28.56(17)
O17 Tb1 C69 85.7(2)
O17 Tb1 Cr3 105.98(11)
O17 Tb1 O7 168.58(17)
O17 Tb1 O8 134.35(16)
O17 Tb1 O10 93.44(18)
O17 Tb1 O18 56.16(16)
O18 Tb1 C23 121.77(19)
O18 Tb1 C63 28.91(17)
O18 Tb1 C69 134.4(2)
O18 Tb1 Cr3 92.35(11)
C1 N1 Cr1 127.9(6)
C5 N1 C1 119.6(7)
C5 N1 Cr1 112.4(5)
C7 N2 C11 120.2(6)
C7 N2 Cr1 127.0(5)
C11 N2 Cr1 112.6(5)
C18 N3 C22 118.4(7)
C18 N3 Cr2 127.4(6)
C22 N3 Cr2 114.2(5)
C29 N4 C33 118.9(8)
C29 N4 Cr2 128.2(6)
C33 N4 Cr2 112.8(6)
C13 N5 Cr2 113.4(5)
C17 N5 C13 118.3(7)
C17 N5 Cr2 128.3(5)
C24 N6 C28 118.3(7)
C24 N6 Cr3 114.9(5)
C28 N6 Cr3 126.5(5)
C35 N7 Cr3 127.5(6)
C39 N7 C35 118.4(7)
C39 N7 Cr3 114.1(5)
C47 N8 Cr3 112.6(5)
C51 N8 C47 118.9(7)
C51 N8 Cr3 128.4(6)
C41 N9 C45 118.6(7)
C41 N9 Cr4 112.7(5)
C45 N9 Cr4 128.6(6)
C53 N10 Cr4 111.7(6)
C57 N10 C53 119.0(8)
C57 N10 Cr4 129.0(7)
C58 N11 Cr4 127.6(5)
C62 N11 C58 117.7(7)
C62 N11 Cr4 114.0(5)
C64 N12 C68 119.8(7)
C64 N12 Cr1 113.9(5)
C68 N12 Cr1 126.2(5)
C6 O1 Cr1 118.4(5)
C12 O3 Cr1 116.6(4)
C12 O3 Tb1 136.1(4)
Cr1 O3 Tb1 107.0(2)
C12 O4 Cr2 114.8(5)
C34 O5 Cr2 117.3(6)
C23 O7 Cr2 118.7(4)
C23 O7 Tb1 95.7(4)
Cr2 O7 Tb1 131.9(2)
C23 O8 Cr3 119.2(4)
C23 O8 Tb1 94.5(4)
Cr3 O8 Tb1 104.1(2)
C69 O9 Tb1 92.1(5)
C69 O10 Tb1 90.8(5)
C46 O11 Cr3 117.9(6)
C40 O13 Cr3 119.3(4)
C40 O13 Tb1 135.3(4)
Cr3 O13 Tb1 105.3(2)
C40 O14 Cr4 114.3(4)
C52 O15 Cr4 118.0(6)
C63 O17 Cr4 118.1(4)
C63 O17 Tb1 96.3(4)
Cr4 O17 Tb1 131.6(2)
C63 O18 Cr1 118.4(4)
C63 O18 Tb1 94.7(4)
Cr1 O18 Tb1 104.05(18)
O19 N13 O21 121.4(10)
O19 N13 O20 117.5(10)
O21 N13 O20 121.1(10)
O24A N14A O22A 111.0(16)
O23A N14A O24A 127.6(19)
O23A N14A O22A 121.3(18)
O23B N14B O22B 122.1(19)
O23B N14B O24B 132(2)
O22B N14B O24B 99.6(17)

loop_
_geom_bond_atom_site_label_1
_geom_bond_atom_site_label_2
_geom_bond_distance
C1 H1 0.9300
C1 C2 1.379(12)
C1 N1 1.339(9)
C2 H2 0.9300
C2 C3 1.363(14)
C3 H3 0.9300
C3 C4 1.372(14)
C4 H4 0.9300
C4 C5 1.377(12)
C5 C6 1.503(11)
C5 N1 1.337(10)
C6 O1 1.290(10)
C6 O2 1.214(10)
C7 H7 0.9300
C7 C8 1.390(11)
C7 N2 1.339(10)
C8 H8 0.9300
C8 C9 1.380(13)
C9 H9 0.9300
C9 C10 1.399(12)
C10 H10 0.9300
C10 C11 1.386(11)
C11 C12 1.500(10)
C11 N2 1.356(9)
C12 C13 1.554(11)
C12 O3 1.443(8)
C12 O4 1.373(9)
C13 C14 1.384(10)
C13 N5 1.342(9)
C14 H14 0.9300
C14 C15 1.383(13)
C15 H15 0.9300
C15 C16 1.387(13)
C16 H16 0.9300
C16 C17 1.375(12)
C17 H17 0.9300
C17 N5 1.336(11)
C18 H18 0.9300
C18 C19 1.366(13)
C18 N3 1.336(11)
C19 H19 0.9300
C19 C20 1.374(14)
C20 H20 0.9300
C20 C21 1.377(13)
C21 H21 0.9300
C21 C22 1.372(11)
C22 C23 1.532(11)
C22 N3 1.353(10)
C23 C24 1.546(11)
C23 Tb1 2.893(7)
C23 O7 1.388(8)
C23 O8 1.408(8)
C24 C25 1.367(11)
C24 N6 1.337(10)
C25 H25 0.9300
C25 C26 1.390(12)
C26 H26 0.9300
C26 C27 1.373(12)
C27 H27 0.9300
C27 C28 1.388(11)
C28 H28 0.9300
C28 N6 1.355(10)
C29 H29 0.9300
C29 C30 1.389(14)
C29 N4 1.319(13)
C30 H30 0.9300
C30 C31 1.406(17)
C31 H31 0.9300
C31 C32 1.359(17)
C32 H32 0.9300
C32 C33 1.388(13)
C33 C34 1.522(15)
C33 N4 1.342(11)
C34 O5 1.296(10)
C34 O6 1.222(10)
C35 H35 0.9300
C35 C36 1.357(13)
C35 N7 1.352(10)
C36 H36 0.9300
C36 C37 1.400(14)
C37 H37 0.9300
C37 C38 1.388(13)
C38 H38 0.9300
C38 C39 1.389(12)
C39 C40 1.535(10)
C39 N7 1.349(11)
C40 C41 1.530(11)
C40 O13 1.427(9)
C40 O14 1.380(9)
C41 C42 1.381(11)
C41 N9 1.346(10)
C42 H42 0.9300
C42 C43 1.391(13)
C43 H43 0.9300
C43 C44 1.364(14)
C44 H44 0.9300
C44 C45 1.356(12)
C45 H45 0.9300
C45 N9 1.350(11)
C46 C47 1.522(14)
C46 O11 1.278(12)
C46 O12 1.220(12)
C47 C48 1.359(13)
C47 N8 1.339(11)
C48 H48 0.9300
C48 C49 1.375(16)
C49 H49 0.9300
C49 C50 1.393(14)
C50 H50 0.9300
C50 C51 1.373(12)
C51 H51 0.9300
C51 N8 1.330(10)
C52 C53 1.463(15)
C52 O15 1.313(11)
C52 O16 1.226(12)
C53 C54 1.404(13)
C53 N10 1.357(13)
C54 H54 0.9300
C54 C55 1.339(19)
C55 H55 0.9300
C55 C56 1.40(2)
C56 H56 0.9300
C56 C57 1.377(14)
C57 H57 0.9300
C57 N10 1.336(12)
C58 H58 0.9300
C58 C59 1.346(12)
C58 N11 1.362(10)
C59 H59 0.9300
C59 C60 1.371(12)
C60 H60 0.9300
C60 C61 1.396(11)
C61 H61 0.9300
C61 C62 1.377(11)
C62 C63 1.536(9)
C62 N11 1.335(10)
C63 C64 1.539(9)
C63 Tb1 2.903(6)
C63 O17 1.397(8)
C63 O18 1.408(8)
C64 C65 1.373(11)
C64 N12 1.327(9)
C65 H65 0.9300
C65 C66 1.375(11)
C66 H66 0.9300
C66 C67 1.385(12)
C67 H67 0.9300
C67 C68 1.373(11)
C68 H68 0.9300
C68 N12 1.337(9)
C69 C70 1.468(14)
C69 Tb1 2.748(9)
C69 O9 1.294(11)
C69 O10 1.298(11)
C70 H70A 0.9600
C70 H70B 0.9600
C70 H70C 0.9600
Cr1 Tb1 3.4592(12)
Cr1 N1 2.066(6)
Cr1 N2 2.037(6)
Cr1 N12 2.069(6)
Cr1 O1 1.951(5)
Cr1 O3 1.934(5)
Cr1 O18 1.946(5)
Cr2 N3 2.051(7)
Cr2 N4 2.071(7)
Cr2 N5 2.041(7)
Cr2 O4 1.916(5)
Cr2 O5 1.981(5)
Cr2 O7 1.955(5)
Cr3 Tb1 3.4553(12)
Cr3 N6 2.050(6)
Cr3 N7 2.032(7)
Cr3 N8 2.086(7)
Cr3 O8 1.946(5)
Cr3 O11 1.964(6)
Cr3 O13 1.938(5)
Cr4 N9 2.045(6)
Cr4 N10 2.080(7)
Cr4 N11 2.034(6)
Cr4 O14 1.919(5)
Cr4 O15 1.975(6)
Cr4 O17 1.947(5)
Tb1 O3 2.358(5)
Tb1 O7 2.405(4)
Tb1 O8 2.420(5)
Tb1 O9 2.377(6)
Tb1 O10 2.404(5)
Tb1 O13 2.393(5)
Tb1 O17 2.396(4)
Tb1 O18 2.426(4)
O19 N13 1.199(6)
N13 O21 1.201(6)
N13 O20 1.201(6)
O24A N14A 1.248(15)
O23B N14B 1.302(15)
N14A O22A 1.301(14)
N14A O23A 1.214(14)
O22B N14B 1.304(15)
N14B O24B 1.310(16)
